data_1506335
loop_
_publ_author_name
'Skorik, Yury A.'
'Gomes, Carlos A. R.'
'Podberezskaya, Nina V.'
'Romanenko, Galina V.'
'Pinto, Luiz F.'
'Yatluk, Yury G.'

_publ_section_title
;
 Complexation Models ofN-(2-Carboxyethyl)chitosans with Copper(II) Ions
;
_journal_issue 1
_journal_name_full Biomacromolecules
_journal_page_first 189
_journal_paper_doi 10.1021/bm049597r
_journal_volume 6
_journal_year 2005
_chemical_formula_sum 'C7 H15 Cu N O6'
_chemical_formula_weight 272.74
_chemical_name_common 'Aqua(N-methyliminodipropionato)copper(II) monohydrate'
_chemical_name_systematic 'Aqua(N-methyl-N-(2-carboxyethyl)-\b-alaninato)copper(II) monohydrate'
_space_group_IT_number 29
_symmetry_cell_setting orthorhombic
_symmetry_space_group_name_Hall 'P 2c -2ac'
_symmetry_space_group_name_H-M 'P c a 21'
_atom_sites_solution_hydrogens geom
_atom_sites_solution_primary direct
_atom_sites_solution_secondary difmap
_audit_creation_method SHELXL-97
_cell_angle_alpha 90.00
_cell_angle_beta 90.00
_cell_angle_gamma 90.00
_cell_formula_units_Z 8
_cell_length_a 19.837(9)
_cell_length_b 7.084(3)
_cell_length_c 14.896(7)
_cell_measurement_reflns_used 4143
_cell_measurement_temperature 240(2)
_cell_measurement_theta_max 23.32
_cell_measurement_theta_min 2.47
_cell_volume 2093.3(16)
_computing_cell_refinement 'Bruker SMART'
_computing_data_collection 'Bruker SMART'
_computing_data_reduction 'Bruker SAINT'
_computing_molecular_graphics 'Bruker SHELXTL'
_computing_publication_material 'Bruker SHELXTL'
_computing_structure_refinement 'SHELXL-97 (Sheldrick, 1997)'
_computing_structure_solution 'SHELXS-97 (Sheldrick, 1990)'
_diffrn_ambient_temperature 240(2)
_diffrn_measured_fraction_theta_full 0.997
_diffrn_measured_fraction_theta_max 0.997
_diffrn_measurement_device_type 'CCD area detector'
_diffrn_measurement_method 'phi and omega scans'
_diffrn_radiation_monochromator graphite
_diffrn_radiation_source 'fine-focus sealed tube'
_diffrn_radiation_type MoK\a
_diffrn_radiation_wavelength 0.71073
_diffrn_reflns_av_R_equivalents 0.0382
_diffrn_reflns_av_sigmaI/netI 0.0390
_diffrn_reflns_limit_h_max 22
_diffrn_reflns_limit_h_min -21
_diffrn_reflns_limit_k_max 7
_diffrn_reflns_limit_k_min -7
_diffrn_reflns_limit_l_max 14
_diffrn_reflns_limit_l_min -16
_diffrn_reflns_number 8302
_diffrn_reflns_theta_full 23.32
_diffrn_reflns_theta_max 23.32
_diffrn_reflns_theta_min 2.05
_diffrn_standards_decay_% 0.00
_diffrn_standards_interval_count 97
_diffrn_standards_number 3
_exptl_absorpt_coefficient_mu 2.096
_exptl_absorpt_correction_type none
_exptl_crystal_colour blue
_exptl_crystal_density_diffrn 1.731
_exptl_crystal_density_meas ?
_exptl_crystal_density_method 'not measured'
_exptl_crystal_description 'nonregular hexagonal plate'
_exptl_crystal_F_000 1128
_exptl_crystal_size_max 0.66
_exptl_crystal_size_mid 0.34
_exptl_crystal_size_min 0.20
_refine_diff_density_max 0.786
_refine_diff_density_min -0.374
_refine_diff_density_rms 0.074
_refine_ls_abs_structure_details 'Flack H D (1983), Acta Cryst. A39, 876-881'
_refine_ls_abs_structure_Flack 0.00(2)
_refine_ls_extinction_coef 0.0000(3)
_refine_ls_extinction_expression Fc^*^=kFc[1+0.001xFc^2^\l^3^/sin(2\q)]^-1/4^
_refine_ls_extinction_method SHELXL
_refine_ls_goodness_of_fit_ref 1.079
_refine_ls_hydrogen_treatment mixed
_refine_ls_matrix_type full
_refine_ls_number_parameters 340
_refine_ls_number_reflns 2755
_refine_ls_number_restraints 0
_refine_ls_restrained_S_all 1.079
_refine_ls_R_factor_all 0.0352
_refine_ls_R_factor_gt 0.0336
_refine_ls_shift/su_max 2.136
_refine_ls_shift/su_mean 0.028
_refine_ls_structure_factor_coef Fsqd
_refine_ls_weighting_details 'calc w=1/[\s^2^(Fo^2^)+(0.0538P)^2^+1.6141P] where P=(Fo^2^+2Fc^2^)/3'
_refine_ls_weighting_scheme calc
_refine_ls_wR_factor_gt 0.0922
_refine_ls_wR_factor_ref 0.0931
_reflns_number_gt 2616
_reflns_number_total 2755
_reflns_threshold_expression >2sigma(I)
_cod_data_source_file bm049597rsi20040722_023027.cif
_cod_data_source_block bm049597r
_cod_depositor_comments
;
The following automatic conversions were performed:

'_symmetry_cell_setting' value 'Orthorhombic' changed to
'orthorhombic' according to
/home/saulius/struct/CIF-dictionaries/cif_core.dic dictionary named
'cif_core.dic' version 2.4.1 from 2010-06-29.

Automatic conversion script
Id: cif_fix_values 1715 2011-07-08 13:25:40Z adriana 

The following automatic conversions were performed:

'_exptl_crystal_density_meas' value 'none' was changed to '?' - the
value is perceived as not measured.

Automatic conversion script
Id: cif_fix_values 3008 2015-01-20 13:52:24Z robertas 
;
_cod_original_cell_volume 2093.2(16)
_cod_database_code 1506335

loop_
_symmetry_equiv_pos_as_xyz
'x, y, z'
'-x, -y, z+1/2'
'-x+1/2, y, z+1/2'
'x+1/2, -y, z'

loop_
_atom_site_label
_atom_site_type_symbol
_atom_site_fract_x
_atom_site_fract_y
_atom_site_fract_z
_atom_site_U_iso_or_equiv
_atom_site_adp_type
_atom_site_occupancy
_atom_site_symmetry_multiplicity
_atom_site_calc_flag
_atom_site_refinement_flags
Cu1 Cu 1.037568(17) -0.47792(5) 0.4455 0.01990(11) Uani 1 1 d .
Cu2 Cu 1.206244(17) -0.99817(5) 0.41057(4) 0.02092(12) Uani 1 1 d .
O1 O 0.99170(11) -0.2311(3) 0.42531(17) 0.0295(6) Uani 1 1 d .
O2 O 0.92234(12) 0.0125(3) 0.4443(2) 0.0402(8) Uani 1 1 d .
C1 C 0.94885(15) -0.1375(5) 0.4713(3) 0.0256(9) Uani 1 1 d .
C2 C 0.92745(19) -0.2034(5) 0.5647(3) 0.0341(10) Uani 1 1 d .
H2A H 0.9517(15) -0.118(5) 0.604(3) 0.027(10) Uiso 1 1 d .
H2B H 0.8904(18) -0.172(5) 0.564(3) 0.041(11) Uiso 1 1 d .
C3 C 0.93784(17) -0.4090(5) 0.5870(3) 0.0281(9) Uani 1 1 d .
H3A H 0.9209(14) -0.426(4) 0.645(2) 0.012(8) Uiso 1 1 d .
H3B H 0.9110(14) -0.508(3) 0.536(2) 0.008(8) Uiso 1 1 d .
N1 N 1.00847(14) -0.4851(4) 0.5752(2) 0.0234(8) Uani 1 1 d .
C4 C 1.05661(19) -0.3689(6) 0.6313(3) 0.0399(11) Uani 1 1 d .
H4A H 1.0524 -0.4043 0.6933 0.17(3) Uiso 1 1 calc R
H4B H 1.0460 -0.2374 0.6247 0.041(11) Uiso 1 1 calc R
H4C H 1.1020 -0.3912 0.6116 0.34(7) Uiso 1 1 calc R
C5 C 1.00488(16) -0.6831(4) 0.6102(2) 0.0243(9) Uani 1 1 d .
H5A H 0.9733 -0.7541 0.5738 0.000(7) Uiso 1 1 calc R
H5B H 0.9875 -0.6802 0.6711 0.039(11) Uiso 1 1 calc R
C6 C 1.07317(18) -0.7871(5) 0.6104(3) 0.0269(9) Uani 1 1 d .
H6A H 1.1044 -0.7155 0.6472 0.011(7) Uiso 1 1 calc R
H6B H 1.0669 -0.9087 0.6391 0.030(9) Uiso 1 1 calc R
O3 O 1.08963(11) -0.7207(3) 0.45181(17) 0.0260(6) Uani 1 1 d .
O4 O 1.15013(11) -0.9473(3) 0.51790(17) 0.0252(6) Uani 1 1 d .
O5 O 1.15487(11) -1.2373(3) 0.40024(18) 0.0265(6) Uani 1 1 d .
O6 O 1.08620(11) -1.4389(3) 0.32989(17) 0.0262(6) Uani 1 1 d .
C7 C 1.10600(16) -0.8201(4) 0.5190(2) 0.0235(9) Uani 1 1 d .
C8 C 1.13483(16) -1.3219(5) 0.3312(2) 0.0221(9) Uani 1 1 d .
C9 C 1.17067(16) -1.2955(5) 0.2410(3) 0.0323(10) Uani 1 1 d .
H9A H 1.1427 -1.2167 0.2029 0.17(3) Uiso 1 1 calc R
H9B H 1.1747 -1.4177 0.2121 0.019(8) Uiso 1 1 calc R
C10 C 1.2411(2) -1.2064(6) 0.2471(4) 0.0586(15) Uani 1 1 d .
H10A H 1.2688 -1.2841 0.2861 0.9(3) Uiso 1 1 calc R
H10B H 1.2614 -1.2084 0.1879 0.8(2) Uiso 1 1 calc R
N2 N 1.24249(15) -1.0098(3) 0.2812(2) 0.0201(8) Uani 1 1 d .
C11 C 1.2030(3) -0.8815(7) 0.2242(4) 0.0666(16) Uani 1 1 d .
H11A H 1.2198 -0.8863 0.1638 1.2(4) Uiso 1 1 calc R
H11B H 1.2068 -0.7549 0.2467 0.048(12) Uiso 1 1 calc R
H11C H 1.1565 -0.9194 0.2248 0.101(19) Uiso 1 1 calc R
C12 C 1.3155(2) -0.9553(7) 0.2811(3) 0.0508(13) Uani 1 1 d .
H12A H 1.3344 -0.9795 0.2222 1.1(3) Uiso 1 1 calc R
H12B H 1.3395 -1.0330 0.3241 0.22(4) Uiso 1 1 calc R
C13 C 1.3260(2) -0.7411(5) 0.3056(3) 0.0385(11) Uani 1 1 d .
H13A H 1.368(2) -0.696(7) 0.295(3) 0.082(17) Uiso 1 1 d .
H13B H 1.3017(16) -0.671(5) 0.282(2) 0.017(9) Uiso 1 1 d .
C14 C 1.29945(17) -0.6659(4) 0.3923(3) 0.0279(10) Uani 1 1 d .
O7 O 1.25371(11) -0.7605(3) 0.43565(19) 0.0327(7) Uani 1 1 d .
O8 O 1.32379(12) -0.5162(3) 0.4223(2) 0.0330(8) Uani 1 1 d .
O11 O 0.95144(12) -0.6313(4) 0.37727(19) 0.0293(7) Uani 1 1 d .
H11D H 0.947(2) -0.754(6) 0.366(3) 0.046(13) Uiso 1 1 d .
H11E H 0.9266(16) -0.599(5) 0.377(2) 0.013(9) Uiso 1 1 d .
O21 O 1.29181(12) -1.1558(4) 0.4887(2) 0.0357(8) Uani 1 1 d .
H21A H 1.329(3) -1.110(8) 0.476(4) 0.088(19) Uiso 1 1 d .
H21C H 1.271(3) -1.266(8) 0.486(4) 0.10(2) Uiso 1 1 d .
O1W O 1.21735(19) -0.5172(5) 0.5854(3) 0.0723(13) Uani 1 1 d .
H2 H 1.2428 -0.5981 0.5654 0.43(9) Uiso 1 1 calc R
H1 H 1.2105(13) -0.429(4) 0.560(2) 0.000(8) Uiso 1 1 d .
O2W O 1.03724(18) 0.0241(5) 0.2807(3) 0.0621(12) Uani 1 1 d .
H3 H 1.0139(18) -0.050(5) 0.309(3) 0.030(10) Uiso 1 1 d .
H4 H 1.0462(16) 0.096(5) 0.309(3) 0.019(10) Uiso 1 1 d .

loop_
_atom_site_aniso_label
_atom_site_aniso_U_11
_atom_site_aniso_U_22
_atom_site_aniso_U_33
_atom_site_aniso_U_23
_atom_site_aniso_U_13
_atom_site_aniso_U_12
Cu1 0.01860(19) 0.02022(19) 0.0209(3) 0.0006(2) 0.00232(17) 0.00067(13)
Cu2 0.0191(2) 0.0208(2) 0.0229(3) -0.00181(15) 0.00346(18) -0.00141(15)
O1 0.0305(11) 0.0247(11) 0.0334(16) 0.0071(11) 0.0089(11) 0.0069(10)
O2 0.0337(13) 0.0281(13) 0.059(2) 0.0121(15) 0.0037(15) 0.0084(9)
C1 0.0222(16) 0.0210(17) 0.034(2) -0.0011(16) -0.0020(15) -0.0008(14)
C2 0.035(2) 0.0337(19) 0.034(2) -0.0025(18) 0.0055(18) 0.0159(17)
C3 0.0285(17) 0.0304(18) 0.025(2) 0.0089(17) 0.0107(16) 0.0103(15)
N1 0.0189(14) 0.0191(13) 0.0322(19) -0.0025(12) 0.0048(14) 0.0031(11)
C4 0.047(2) 0.038(2) 0.034(2) -0.0129(19) -0.0151(19) 0.0007(19)
C5 0.0255(17) 0.0252(17) 0.0222(19) 0.0048(15) 0.0138(15) 0.0041(15)
C6 0.0306(19) 0.0213(16) 0.029(2) 0.0002(16) -0.0014(16) 0.0097(15)
O3 0.0292(11) 0.0256(11) 0.0231(13) 0.0019(11) 0.0017(11) 0.0075(9)
O4 0.0250(12) 0.0232(10) 0.0273(14) -0.0035(11) 0.0086(11) 0.0097(10)
O5 0.0311(12) 0.0258(11) 0.0226(13) -0.0012(11) 0.0057(11) -0.0114(10)
O6 0.0245(12) 0.0270(11) 0.0271(14) -0.0049(11) 0.0054(11) -0.0067(10)
C7 0.0172(15) 0.0219(16) 0.031(2) -0.0031(15) -0.0036(15) -0.0022(14)
C8 0.0177(16) 0.0241(17) 0.025(2) 0.0012(15) 0.0071(15) 0.0025(14)
C9 0.0347(19) 0.0395(19) 0.023(2) -0.0074(17) 0.0131(16) -0.0224(16)
C10 0.060(3) 0.049(3) 0.067(4) -0.007(2) 0.001(3) -0.027(2)
N2 0.0209(15) 0.0257(15) 0.0136(18) 0.0007(12) -0.0021(13) -0.0030(11)
C11 0.075(3) 0.068(3) 0.057(4) 0.004(3) -0.011(3) -0.001(3)
C12 0.044(2) 0.058(3) 0.050(3) 0.005(2) 0.000(2) -0.012(2)
C13 0.046(2) 0.035(2) 0.035(2) -0.0018(19) 0.0051(19) -0.0197(18)
C14 0.0248(16) 0.0226(17) 0.036(2) 0.0065(17) -0.0011(16) -0.0005(15)
O7 0.0299(11) 0.0284(11) 0.0397(16) -0.0080(13) 0.0093(13) -0.0095(10)
O8 0.0306(12) 0.0244(12) 0.044(2) -0.0105(11) 0.0040(14) -0.0070(9)
O11 0.0194(12) 0.0325(13) 0.0360(16) -0.0002(12) -0.0021(11) 0.0008(11)
O21 0.0283(13) 0.0331(14) 0.0456(18) 0.0025(13) -0.0007(12) 0.0034(11)
O1W 0.094(3) 0.067(2) 0.056(3) -0.0209(17) 0.029(2) -0.0286(19)
O2W 0.087(3) 0.052(2) 0.047(3) 0.0047(17) 0.0326(18) 0.0129(17)

loop_
_atom_type_symbol
_atom_type_description
_atom_type_scat_dispersion_real
_atom_type_scat_dispersion_imag
_atom_type_scat_source
C C 0.0033 0.0016 'International Tables Vol C Tables 4.2.6.8 and 6.1.1.4'
H H 0.0000 0.0000 'International Tables Vol C Tables 4.2.6.8 and 6.1.1.4'
N N 0.0061 0.0033 'International Tables Vol C Tables 4.2.6.8 and 6.1.1.4'
O O 0.0106 0.0060 'International Tables Vol C Tables 4.2.6.8 and 6.1.1.4'
Cu Cu 0.3201 1.2651 'International Tables Vol C Tables 4.2.6.8 and 6.1.1.4'

loop_
_geom_angle_atom_site_label_1
_geom_angle_atom_site_label_2
_geom_angle_atom_site_label_3
_geom_angle
_geom_angle_site_symmetry_1
_geom_angle_site_symmetry_3
O1 Cu1 O6 88.22(10) . 1_565
O1 Cu1 O3 173.07(10) . .
O6 Cu1 O3 84.85(10) 1_565 .
O1 Cu1 N1 92.06(11) . .
O6 Cu1 N1 165.83(10) 1_565 .
O3 Cu1 N1 94.63(10) . .
O1 Cu1 O11 90.50(10) . .
O6 Cu1 O11 92.52(10) 1_565 .
O3 Cu1 O11 89.89(9) . .
N1 Cu1 O11 101.64(11) . .
O7 Cu2 O4 87.70(10) . .
O7 Cu2 O5 173.24(12) . .
O4 Cu2 O5 85.94(10) . .
O7 Cu2 N2 92.57(11) . .
O4 Cu2 N2 163.53(11) . .
O5 Cu2 N2 94.18(10) . .
O7 Cu2 O21 88.10(10) . .
O4 Cu2 O21 95.35(11) . .
O5 Cu2 O21 90.21(10) . .
N2 Cu2 O21 101.12(11) . .
C1 O1 Cu1 132.7(2) . .
O2 C1 O1 123.2(4) . .
O2 C1 C2 115.8(3) . .
O1 C1 C2 121.0(3) . .
C3 C2 C1 117.3(3) . .
C2 C3 N1 116.5(3) . .
C5 N1 C4 110.3(3) . .
C5 N1 C3 104.5(2) . .
C4 N1 C3 109.1(3) . .
C5 N1 Cu1 111.7(2) . .
C4 N1 Cu1 109.6(2) . .
C3 N1 Cu1 111.5(2) . .
N1 C5 C6 114.0(3) . .
C7 C6 C5 116.5(3) . .
C7 O3 Cu1 130.2(2) . .
C7 O4 Cu2 122.2(2) . .
C8 O5 Cu2 129.3(2) . .
C8 O6 Cu1 116.4(2) . 1_545
O4 C7 O3 124.6(3) . .
O4 C7 C6 114.7(3) . .
O3 C7 C6 120.7(3) . .
O5 C8 O6 124.3(3) . .
O5 C8 C9 120.9(3) . .
O6 C8 C9 114.7(3) . .
C8 C9 C10 114.8(3) . .
N2 C10 C9 115.0(4) . .
C11 N2 C10 111.9(4) . .
C11 N2 C12 110.8(3) . .
C10 N2 C12 105.1(3) . .
C11 N2 Cu2 109.3(3) . .
C10 N2 Cu2 110.6(3) . .
C12 N2 Cu2 109.1(2) . .
N2 C12 C13 112.1(4) . .
C14 C13 C12 119.8(3) . .
O8 C14 O7 122.1(4) . .
O8 C14 C13 118.4(3) . .
O7 C14 C13 119.5(3) . .
C14 O7 Cu2 133.0(2) . .

loop_
_geom_bond_atom_site_label_1
_geom_bond_atom_site_label_2
_geom_bond_distance
_geom_bond_site_symmetry_2
Cu1 O1 1.994(2) .
Cu1 O6 1.993(3) 1_565
Cu1 O3 2.008(2) .
Cu1 N1 2.018(3) .
Cu1 O11 2.266(3) .
Cu2 O7 1.965(2) .
Cu2 O4 1.981(3) .
Cu2 O5 1.983(2) .
Cu2 N2 2.059(3) .
Cu2 O21 2.341(3) .
O1 C1 1.277(4) .
O2 C1 1.252(4) .
C1 C2 1.527(5) .
C2 C3 1.508(5) .
C3 N1 1.511(4) .
N1 C5 1.498(4) .
N1 C4 1.513(5) .
C5 C6 1.542(5) .
C6 C7 1.528(5) .
O3 C7 1.266(4) .
O4 C7 1.256(4) .
O5 C8 1.255(4) .
O6 C8 1.272(4) .
O6 Cu1 1.993(3) 1_545
C8 C9 1.532(5) .
C9 C10 1.536(5) .
C10 N2 1.483(5) .
N2 C11 1.471(6) .
N2 C12 1.498(5) .
C12 C13 1.574(6) .
C13 C14 1.494(6) .
C14 O8 1.247(4) .
C14 O7 1.300(4) .

loop_
_geom_hbond_atom_site_label_D
_geom_hbond_atom_site_label_H
_geom_hbond_atom_site_label_A
_geom_hbond_distance_DH
_geom_hbond_distance_HA
_geom_hbond_distance_DA
_geom_hbond_angle_DHA
_geom_hbond_site_symmetry_A
O11 H11D O2 0.89(4) 2.08(4) 2.774(4) 134(4) 1_545
O11 H11E O8 0.54(3) 2.30(3) 2.820(3) 163(5) 4_445
O21 H21C O8 0.88(5) 2.27(6) 2.810(4) 120(4) 1_545
O11 H11D O2W 0.89(4) 2.70(4) 3.306(4) 126(3) 1_545
O21 H21C O5 0.88(5) 2.64(6) 3.074(4) 111(4) .
O21 H21C O1W 0.88(5) 2.55(6) 3.288(5) 142(5) 1_545
O21 H21A O2 0.83(5) 2.03(5) 2.859(4) 177(5) 4_545
O2W H3 O1 0.82(4) 2.20(4) 2.954(5) 153(4) .
O2W H4 O3 0.69(4) 2.63(4) 3.294(5) 161(4) 1_565
O21 H21A O2 0.83(5) 2.03(5) 2.859(4) 177(5) 4_545
O1W H2 O7 0.82 2.26 2.909(5) 136.5 .

loop_
_geom_torsion_atom_site_label_1
_geom_torsion_atom_site_label_2
_geom_torsion_atom_site_label_3
_geom_torsion_atom_site_label_4
_geom_torsion
_geom_torsion_site_symmetry_1
O6 Cu1 O1 C1 -178.9(3) 1_565
O3 Cu1 O1 C1 -178.2(7) .
N1 Cu1 O1 C1 -13.1(3) .
O11 Cu1 O1 C1 88.6(3) .
Cu1 O1 C1 O2 -175.4(2) .
Cu1 O1 C1 C2 5.2(5) .
O2 C1 C2 C3 159.3(3) .
O1 C1 C2 C3 -21.3(5) .
C1 C2 C3 N1 54.8(5) .
C2 C3 N1 C5 174.8(3) .
C2 C3 N1 C4 56.8(4) .
C2 C3 N1 Cu1 -64.4(3) .
O1 Cu1 N1 C5 154.6(2) .
O6 Cu1 N1 C5 -114.5(4) 1_565
O3 Cu1 N1 C5 -27.2(2) .
O11 Cu1 N1 C5 63.7(2) .
O1 Cu1 N1 C4 -82.8(2) .
O6 Cu1 N1 C4 8.1(5) 1_565
O3 Cu1 N1 C4 95.4(2) .
O11 Cu1 N1 C4 -173.7(2) .
O1 Cu1 N1 C3 38.1(2) .
O6 Cu1 N1 C3 129.0(4) 1_565
O3 Cu1 N1 C3 -143.7(2) .
O11 Cu1 N1 C3 -52.8(2) .
C4 N1 C5 C6 -59.3(4) .
C3 N1 C5 C6 -176.5(3) .
Cu1 N1 C5 C6 62.8(3) .
N1 C5 C6 C7 -63.3(4) .
O1 Cu1 O3 C7 155.0(7) .
O6 Cu1 O3 C7 155.8(3) 1_565
N1 Cu1 O3 C7 -10.0(3) .
O11 Cu1 O3 C7 -111.7(3) .
O7 Cu2 O4 C7 72.0(3) .
O5 Cu2 O4 C7 -110.3(3) .
N2 Cu2 O4 C7 -19.3(5) .
O21 Cu2 O4 C7 159.9(2) .
O7 Cu2 O5 C8 162.8(7) .
O4 Cu2 O5 C8 142.9(3) .
N2 Cu2 O5 C8 -20.6(3) .
O21 Cu2 O5 C8 -121.8(3) .
Cu2 O4 C7 O3 4.7(4) .
Cu2 O4 C7 C6 -173.6(2) .
Cu1 O3 C7 O4 -164.3(2) .
Cu1 O3 C7 C6 13.9(4) .
C5 C6 C7 O4 -160.9(3) .
C5 C6 C7 O3 20.7(4) .
Cu2 O5 C8 O6 -157.5(2) .
Cu2 O5 C8 C9 25.1(4) .
Cu1 O6 C8 O5 2.7(4) 1_545
Cu1 O6 C8 C9 -179.8(2) 1_545
O5 C8 C9 C10 15.8(5) .
O6 C8 C9 C10 -161.8(3) .
C8 C9 C10 N2 -64.4(5) .
C9 C10 N2 C11 -59.8(5) .
C9 C10 N2 C12 179.9(4) .
C9 C10 N2 Cu2 62.3(4) .
O7 Cu2 N2 C11 -79.1(3) .
O4 Cu2 N2 C11 11.5(5) .
O5 Cu2 N2 C11 101.3(3) .
O21 Cu2 N2 C11 -167.6(3) .
O7 Cu2 N2 C10 157.4(3) .
O4 Cu2 N2 C10 -112.1(4) .
O5 Cu2 N2 C10 -22.2(3) .
O21 Cu2 N2 C10 68.8(3) .
O7 Cu2 N2 C12 42.3(2) .
O4 Cu2 N2 C12 132.9(4) .
O5 Cu2 N2 C12 -137.3(2) .
O21 Cu2 N2 C12 -46.3(2) .
C11 N2 C12 C13 52.7(5) .
C10 N2 C12 C13 173.7(4) .
Cu2 N2 C12 C13 -67.7(4) .
N2 C12 C13 C14 57.1(5) .
C12 C13 C14 O8 159.9(4) .
C12 C13 C14 O7 -17.7(6) .
O8 C14 O7 Cu2 -178.8(2) .
C13 C14 O7 Cu2 -1.2(5) .
O4 Cu2 O7 C14 -173.9(3) .
O5 Cu2 O7 C14 166.3(7) .
N2 Cu2 O7 C14 -10.3(3) .
O21 Cu2 O7 C14 90.7(3) .
